data_7716703
loop_
_publ_author_name
'Wang, Qianhang'
'Wang, Yarong'
'Zhao, Yue'
'Li, Yang'
'Jiang, Wenfeng'
'Bai, Wei'

_publ_section_title
;
 Aza-metallacycles with a heptavalent Re (d<sup>0</sup>) center.
;
_journal_issue 31
_journal_name_full 'Dalton transactions (Cambridge, England : 2003)'
_journal_page_first 12872
_journal_page_last 12875
_journal_paper_doi 10.1039/d4dt02082k
_journal_volume 53
_journal_year 2024
_chemical_formula_moiety 'C26 H21 N O3 P Re'
_chemical_formula_sum 'C26 H21 N O3 P Re'
_chemical_formula_weight 612.61
_space_group_crystal_system triclinic
_space_group_IT_number 2
_space_group_name_Hall '-P 1'
_space_group_name_H-M_alt 'P -1'
_atom_sites_solution_hydrogens geom
_atom_sites_solution_primary dual
_audit_creation_date 2023-10-23
_audit_creation_method
;
Olex2 1.5
(compiled 2022.04.07 svn.rca3783a0 for OlexSys, GUI svn.r6498)
;
_audit_update_record
;
2024-04-16 deposited with the CCDC.	2024-07-22 downloaded from the CCDC.
;
_cell_angle_alpha 105.445(2)
_cell_angle_beta 95.230(2)
_cell_angle_gamma 103.571(2)
_cell_formula_units_Z 2
_cell_length_a 9.3616(11)
_cell_length_b 10.5556(12)
_cell_length_c 12.6536(15)
_cell_measurement_reflns_used 6061
_cell_measurement_temperature 296.15
_cell_measurement_theta_max 27.43
_cell_measurement_theta_min 2.60
_cell_volume 1155.7(2)
_computing_cell_refinement 'SAINT v8.34A (Bruker, 2013)'
_computing_data_reduction 'SAINT v8.34A (Bruker, 2013)'
_computing_molecular_graphics 'Olex2 1.5 (Dolomanov et al., 2009)'
_computing_publication_material 'Olex2 1.5 (Dolomanov et al., 2009)'
_computing_structure_refinement 'SHELXL 2018/3 (Sheldrick, 2015)'
_computing_structure_solution 'SHELXT 2018/2 (Sheldrick, 2018)'
_diffrn_ambient_temperature 296.15
_diffrn_measured_fraction_theta_full 0.971
_diffrn_measured_fraction_theta_max 0.972
_diffrn_measurement_device_type 'CCD area detector'
_diffrn_measurement_method 'phi and omega scans'
_diffrn_radiation_monochromator graphite
_diffrn_radiation_type MoK\a
_diffrn_radiation_wavelength 0.71073
_diffrn_reflns_av_R_equivalents 0.0227
_diffrn_reflns_av_unetI/netI 0.0389
_diffrn_reflns_Laue_measured_fraction_full 0.971
_diffrn_reflns_Laue_measured_fraction_max 0.972
_diffrn_reflns_limit_h_max 12
_diffrn_reflns_limit_h_min -10
_diffrn_reflns_limit_k_max 13
_diffrn_reflns_limit_k_min -13
_diffrn_reflns_limit_l_max 16
_diffrn_reflns_limit_l_min -16
_diffrn_reflns_number 7635
_diffrn_reflns_point_group_measured_fraction_full 0.971
_diffrn_reflns_point_group_measured_fraction_max 0.972
_diffrn_reflns_theta_full 25.242
_diffrn_reflns_theta_max 27.433
_diffrn_reflns_theta_min 1.693
_diffrn_source_current 30.0
_diffrn_source_power 1.5
_diffrn_source_voltage 50.0
_exptl_absorpt_coefficient_mu 5.354
_exptl_absorpt_correction_T_max 0.7456
_exptl_absorpt_correction_T_min 0.4532
_exptl_absorpt_correction_type multi-scan
_exptl_absorpt_process_details
;
SADABS-2014/3 (Bruker,2014/3) was used for absorption correction.
wR2(int) was 0.1146 before and 0.0351 after correction.
The Ratio of minimum to maximum transmission is 0.6078.
The \l/2 correction factor is 0.00150.
;
_exptl_crystal_colour 'metallic greenish green'
_exptl_crystal_colour_lustre metallic
_exptl_crystal_colour_modifier greenish
_exptl_crystal_colour_primary green
_exptl_crystal_density_diffrn 1.760
_exptl_crystal_description block
_exptl_crystal_F_000 596
_exptl_crystal_size_max 0.12
_exptl_crystal_size_mid 0.09
_exptl_crystal_size_min 0.08
_refine_diff_density_max 1.084
_refine_diff_density_min -1.004
_refine_diff_density_rms 0.099
_refine_ls_extinction_method none
_refine_ls_goodness_of_fit_ref 1.074
_refine_ls_hydrogen_treatment constr
_refine_ls_matrix_type full
_refine_ls_number_parameters 289
_refine_ls_number_reflns 5125
_refine_ls_number_restraints 0
_refine_ls_restrained_S_all 1.074
_refine_ls_R_factor_all 0.0245
_refine_ls_R_factor_gt 0.0222
_refine_ls_shift/su_max 0.005
_refine_ls_shift/su_mean 0.000
_refine_ls_structure_factor_coef Fsqd
_refine_ls_weighting_details 'w=1/[\s^2^(Fo^2^)+(0.0238P)^2^+0.4273P] where P=(Fo^2^+2Fc^2^)/3'
_refine_ls_weighting_scheme calc
_refine_ls_wR_factor_gt 0.0579
_refine_ls_wR_factor_ref 0.0593
_reflns_Friedel_coverage 0.000
_reflns_number_gt 4799
_reflns_number_total 5125
_reflns_threshold_expression 'I > 2\s(I)'
_cod_data_source_file d4dt02082k3.cif
_cod_data_source_block 1
_cod_depositor_comments 'Adding full bibliography for 7716703--7716704.cif.'
_cod_database_code 7716703
_shelx_shelxl_version_number 2018/3
_shelx_space_group_comment
;
The symmetry employed for this shelxl refinement is uniquely defined
by the following loop, which should always be used as a source of
symmetry information in preference to the above space-group names.
They are only intended as comments.
;
_shelx_estimated_absorpt_t_max 0.674
_shelx_estimated_absorpt_t_min 0.566
_olex2_refinement_description
;
1. Fixed Uiso
 At 1.2 times of:
  All C(H) groups, All N(H) groups
2.a Aromatic/amide H refined with riding coordinates:
 N1(H1), C1(H1A), C20(H20), C8(H8), C23(H23), C14(H14), C26(H26), C5(H5),
 C7(H7), C10(H10), C22(H22), C16(H16), C24(H24), C19(H19), C12(H12), C6(H6),
 C13(H13), C18(H18), C11(H11), C17(H17), C25(H25)
;
_olex2_submission_special_instructions 'No special instructions were received'

loop_
_space_group_symop_operation_xyz
'x, y, z'
'-x, -y, -z'

loop_
_atom_site_label
_atom_site_type_symbol
_atom_site_fract_x
_atom_site_fract_y
_atom_site_fract_z
_atom_site_U_iso_or_equiv
_atom_site_adp_type
_atom_site_occupancy
_atom_site_site_symmetry_order
_atom_site_calc_flag
_atom_site_refinement_flags_posn
_atom_site_refinement_flags_adp
_atom_site_refinement_flags_occupancy
_atom_site_disorder_assembly
_atom_site_disorder_group
Re1 Re 0.76614(2) 0.75838(2) 0.88856(2) 0.03085(5) Uani 1 1 d . . . . .
P1 P 0.56329(8) 0.39197(7) 0.70676(6) 0.02747(14) Uani 1 1 d . . . . .
N1 N 0.9505(3) 0.8594(3) 0.8485(2) 0.0384(6) Uani 1 1 d . . . . .
H1 H 1.008472 0.928633 0.899079 0.046 Uiso 1 1 calc R U . . .
O3 O 0.6079(3) 0.7918(3) 0.8376(2) 0.0498(6) Uani 1 1 d . . . . .
C1 C 0.7073(3) 0.5019(3) 0.6660(2) 0.0315(6) Uani 1 1 d . . . . .
H1A H 0.730877 0.464690 0.596647 0.038 Uiso 1 1 calc R U . . .
O1 O 0.8384(3) 0.8776(3) 1.0189(2) 0.0577(7) Uani 1 1 d . . . . .
O2 O 0.7220(3) 0.6026(2) 0.9146(2) 0.0480(6) Uani 1 1 d . . . . .
C21 C 0.4661(3) 0.2611(3) 0.5790(3) 0.0310(6) Uani 1 1 d . . . . .
C9 C 0.4248(3) 0.4720(3) 0.7604(2) 0.0292(6) Uani 1 1 d . . . . .
C2 C 0.7881(3) 0.6306(3) 0.7196(2) 0.0283(5) Uani 1 1 d . . . . .
C20 C 0.7874(4) 0.3238(4) 0.8202(3) 0.0461(8) Uani 1 1 d . . . . .
H20 H 0.853248 0.388016 0.797252 0.055 Uiso 1 1 calc R U . . .
C3 C 0.9047(3) 0.7010(3) 0.6700(3) 0.0309(6) Uani 1 1 d . . . . .
C8 C 0.9368(4) 0.6591(3) 0.5641(3) 0.0387(7) Uani 1 1 d . . . . .
H8 H 0.880967 0.576054 0.514747 0.046 Uiso 1 1 calc R U . . .
C23 C 0.2410(4) 0.1068(4) 0.4649(3) 0.0444(8) Uani 1 1 d . . . . .
H23 H 0.138357 0.070469 0.454491 0.053 Uiso 1 1 calc R U . . .
C14 C 0.3684(4) 0.5435(3) 0.6952(3) 0.0386(7) Uani 1 1 d . . . . .
H14 H 0.407752 0.552677 0.631892 0.046 Uiso 1 1 calc R U . . .
C4 C 0.9915(3) 0.8257(3) 0.7447(3) 0.0348(6) Uani 1 1 d . . . . .
C26 C 0.5437(4) 0.2127(4) 0.4958(4) 0.0644(13) Uani 1 1 d . . . . .
H26 H 0.646709 0.246696 0.506103 0.077 Uiso 1 1 calc R U . . .
C15 C 0.6342(4) 0.3027(3) 0.7940(3) 0.0354(7) Uani 1 1 d . . . . .
C5 C 1.1093(4) 0.9063(4) 0.7112(4) 0.0470(8) Uani 1 1 d . . . . .
H5 H 1.168050 0.988096 0.760538 0.056 Uiso 1 1 calc R U . . .
C7 C 1.0528(4) 0.7409(4) 0.5310(3) 0.0471(8) Uani 1 1 d . . . . .
H7 H 1.073915 0.713658 0.459336 0.057 Uiso 1 1 calc R U . . .
C10 C 0.3696(4) 0.4618(4) 0.8558(3) 0.0416(7) Uani 1 1 d . . . . .
H10 H 0.409087 0.416645 0.900087 0.050 Uiso 1 1 calc R U . . .
C22 C 0.3133(4) 0.2074(3) 0.5633(3) 0.0400(7) Uani 1 1 d . . . . .
H22 H 0.259134 0.238275 0.618081 0.048 Uiso 1 1 calc R U . . .
C16 C 0.5374(5) 0.2059(3) 0.8271(3) 0.0496(9) Uani 1 1 d . . . . .
H16 H 0.435041 0.189442 0.807556 0.060 Uiso 1 1 calc R U . . .
C24 C 0.3190(5) 0.0610(4) 0.3836(3) 0.0532(9) Uani 1 1 d . . . . .
H24 H 0.269538 -0.006777 0.318588 0.064 Uiso 1 1 calc R U . . .
C19 C 0.8406(6) 0.2480(5) 0.8811(4) 0.0665(13) Uani 1 1 d . . . . .
H19 H 0.942784 0.261357 0.898524 0.080 Uiso 1 1 calc R U . . .
C12 C 0.1969(5) 0.5876(4) 0.8203(3) 0.0520(9) Uani 1 1 d . . . . .
H12 H 0.119344 0.625266 0.840178 0.062 Uiso 1 1 calc R U . . .
C6 C 1.1369(4) 0.8637(4) 0.6060(4) 0.0506(9) Uani 1 1 d . . . . .
H6 H 1.214188 0.918152 0.583437 0.061 Uiso 1 1 calc R U . . .
C13 C 0.2538(4) 0.6002(4) 0.7259(3) 0.0467(8) Uani 1 1 d . . . . .
H13 H 0.215098 0.646885 0.682734 0.056 Uiso 1 1 calc R U . . .
C18 C 0.7459(7) 0.1550(5) 0.9152(4) 0.0729(16) Uani 1 1 d . . . . .
H18 H 0.783427 0.105306 0.956063 0.087 Uiso 1 1 calc R U . . .
C11 C 0.2543(5) 0.5194(5) 0.8855(3) 0.0543(10) Uani 1 1 d . . . . .
H11 H 0.215745 0.511940 0.949433 0.065 Uiso 1 1 calc R U . . .
C17 C 0.5933(7) 0.1331(4) 0.8898(4) 0.0682(13) Uani 1 1 d . . . . .
H17 H 0.528684 0.070003 0.914528 0.082 Uiso 1 1 calc R U . . .
C25 C 0.4697(6) 0.1144(5) 0.3975(4) 0.0785(16) Uani 1 1 d . . . . .
H25 H 0.522403 0.084989 0.341267 0.094 Uiso 1 1 calc R U . . .

loop_
_atom_site_aniso_label
_atom_site_aniso_U_11
_atom_site_aniso_U_22
_atom_site_aniso_U_33
_atom_site_aniso_U_23
_atom_site_aniso_U_13
_atom_site_aniso_U_12
Re1 0.03591(8) 0.02128(7) 0.02645(7) 0.00001(5) -0.00197(5) 0.00164(5)
P1 0.0293(3) 0.0202(3) 0.0268(3) 0.0019(3) -0.0021(3) 0.0037(3)
N1 0.0365(13) 0.0272(13) 0.0359(14) 0.0005(11) -0.0024(11) -0.0077(10)
O3 0.0439(13) 0.0450(14) 0.0569(16) 0.0065(12) 0.0013(12) 0.0177(11)
C1 0.0356(14) 0.0252(14) 0.0265(14) 0.0016(11) 0.0035(11) 0.0020(11)
O1 0.0681(17) 0.0451(15) 0.0326(13) -0.0097(11) 0.0009(12) -0.0092(13)
O2 0.0712(17) 0.0322(12) 0.0377(13) 0.0103(10) 0.0115(12) 0.0076(11)
C21 0.0330(14) 0.0204(13) 0.0317(14) 0.0004(11) -0.0040(11) 0.0039(11)
C9 0.0326(14) 0.0237(13) 0.0268(13) 0.0028(11) -0.0026(11) 0.0069(11)
C2 0.0296(13) 0.0240(13) 0.0267(13) 0.0039(11) -0.0036(11) 0.0057(11)
C20 0.0468(18) 0.0389(18) 0.0449(19) 0.0005(15) -0.0077(15) 0.0165(15)
C3 0.0312(14) 0.0261(14) 0.0324(14) 0.0071(12) -0.0019(12) 0.0064(11)
C8 0.0402(16) 0.0372(17) 0.0358(16) 0.0076(14) 0.0027(13) 0.0099(13)
C23 0.0338(15) 0.0354(17) 0.050(2) 0.0031(15) -0.0117(14) 0.0010(13)
C14 0.0476(18) 0.0422(17) 0.0297(15) 0.0127(14) 0.0051(13) 0.0173(14)
C4 0.0310(14) 0.0284(15) 0.0401(16) 0.0079(13) -0.0010(12) 0.0039(11)
C26 0.0411(19) 0.056(2) 0.063(3) -0.025(2) 0.0057(18) -0.0001(17)
C15 0.0453(17) 0.0244(14) 0.0331(15) 0.0038(12) -0.0042(13) 0.0121(12)
C5 0.0372(16) 0.0332(17) 0.063(2) 0.0123(16) 0.0042(16) -0.0014(13)
C7 0.0474(19) 0.054(2) 0.046(2) 0.0220(18) 0.0151(16) 0.0149(17)
C10 0.0528(19) 0.0449(19) 0.0311(16) 0.0109(14) 0.0057(14) 0.0215(16)
C22 0.0354(16) 0.0328(16) 0.0423(18) 0.0031(14) -0.0007(14) 0.0027(13)
C16 0.063(2) 0.0300(17) 0.049(2) 0.0107(15) -0.0023(18) 0.0056(16)
C24 0.058(2) 0.0407(19) 0.0382(19) -0.0088(15) -0.0115(17) 0.0020(17)
C19 0.075(3) 0.054(3) 0.061(3) -0.006(2) -0.024(2) 0.037(2)
C12 0.052(2) 0.064(2) 0.045(2) 0.0097(18) 0.0096(17) 0.0324(19)
C6 0.0435(18) 0.045(2) 0.069(3) 0.0271(19) 0.0157(18) 0.0084(16)
C13 0.0496(19) 0.052(2) 0.0448(19) 0.0147(17) 0.0008(16) 0.0271(17)
C18 0.125(5) 0.044(2) 0.049(2) 0.006(2) -0.019(3) 0.043(3)
C11 0.064(2) 0.071(3) 0.0411(19) 0.0206(19) 0.0214(18) 0.033(2)
C17 0.110(4) 0.038(2) 0.058(3) 0.0215(19) 0.001(3) 0.019(2)
C25 0.073(3) 0.064(3) 0.060(3) -0.031(2) 0.014(2) 0.000(2)

loop_
_atom_type_symbol
_atom_type_description
_atom_type_scat_dispersion_real
_atom_type_scat_dispersion_imag
_atom_type_scat_source
C C 0.0033 0.0016 'International Tables Vol C Tables 4.2.6.8 and 6.1.1.4'
H H 0.0000 0.0000 'International Tables Vol C Tables 4.2.6.8 and 6.1.1.4'
N N 0.0061 0.0033 'International Tables Vol C Tables 4.2.6.8 and 6.1.1.4'
O O 0.0106 0.0060 'International Tables Vol C Tables 4.2.6.8 and 6.1.1.4'
P P 0.1023 0.0942 'International Tables Vol C Tables 4.2.6.8 and 6.1.1.4'
Re Re -1.0185 7.2310 'International Tables Vol C Tables 4.2.6.8 and 6.1.1.4'

loop_
_geom_angle_atom_site_label_1
_geom_angle_atom_site_label_2
_geom_angle_atom_site_label_3
_geom_angle
_geom_angle_site_symmetry_1
_geom_angle_site_symmetry_3
_geom_angle_publ_flag
N1 Re1 C2 73.64(11) . . ?
O3 Re1 N1 113.57(13) . . ?
O3 Re1 O1 107.87(14) . . ?
O3 Re1 O2 110.04(14) . . ?
O3 Re1 C2 92.87(11) . . ?
O1 Re1 N1 82.28(13) . . ?
O1 Re1 C2 153.11(13) . . ?
O2 Re1 N1 130.97(13) . . ?
O2 Re1 O1 104.76(13) . . ?
O2 Re1 C2 83.04(11) . . ?
C1 P1 C21 105.21(14) . . ?
C1 P1 C9 113.54(14) . . ?
C1 P1 C15 112.50(15) . . ?
C9 P1 C21 105.03(13) . . ?
C9 P1 C15 113.91(15) . . ?
C15 P1 C21 105.61(14) . . ?
Re1 N1 H1 117.9 . . ?
C4 N1 Re1 124.3(2) . . ?
C4 N1 H1 117.9 . . ?
P1 C1 H1A 114.9 . . ?
C2 C1 P1 130.2(2) . . ?
C2 C1 H1A 114.9 . . ?
C26 C21 P1 120.7(2) . . ?
C22 C21 P1 120.5(2) . . ?
C22 C21 C26 118.8(3) . . ?
C14 C9 P1 115.4(2) . . ?
C10 C9 P1 124.2(2) . . ?
C10 C9 C14 120.3(3) . . ?
C1 C2 Re1 126.3(2) . . ?
C1 C2 C3 120.6(3) . . ?
C3 C2 Re1 113.12(19) . . ?
C15 C20 H20 120.4 . . ?
C19 C20 H20 120.4 . . ?
C19 C20 C15 119.2(4) . . ?
C8 C3 C2 128.1(3) . . ?
C8 C3 C4 119.6(3) . . ?
C4 C3 C2 112.3(3) . . ?
C3 C8 H8 120.0 . . ?
C3 C8 C7 120.0(3) . . ?
C7 C8 H8 120.0 . . ?
C22 C23 H23 119.6 . . ?
C24 C23 H23 119.6 . . ?
C24 C23 C22 120.8(3) . . ?
C9 C14 H14 120.3 . . ?
C13 C14 C9 119.4(3) . . ?
C13 C14 H14 120.3 . . ?
N1 C4 C3 115.4(3) . . ?
N1 C4 C5 124.6(3) . . ?
C5 C4 C3 120.0(3) . . ?
C21 C26 H26 119.6 . . ?
C25 C26 C21 120.8(4) . . ?
C25 C26 H26 119.6 . . ?
C20 C15 P1 119.6(3) . . ?
C16 C15 P1 120.2(3) . . ?
C16 C15 C20 120.0(3) . . ?
C4 C5 H5 120.4 . . ?
C6 C5 C4 119.2(3) . . ?
C6 C5 H5 120.4 . . ?
C8 C7 H7 120.3 . . ?
C6 C7 C8 119.5(3) . . ?
C6 C7 H7 120.3 . . ?
C9 C10 H10 120.2 . . ?
C9 C10 C11 119.5(3) . . ?
C11 C10 H10 120.2 . . ?
C21 C22 C23 119.6(3) . . ?
C21 C22 H22 120.2 . . ?
C23 C22 H22 120.2 . . ?
C15 C16 H16 120.1 . . ?
C15 C16 C17 119.8(4) . . ?
C17 C16 H16 120.1 . . ?
C23 C24 H24 119.9 . . ?
C23 C24 C25 120.2(3) . . ?
C25 C24 H24 119.9 . . ?
C20 C19 H19 119.6 . . ?
C18 C19 C20 120.8(4) . . ?
C18 C19 H19 119.6 . . ?
C13 C12 H12 119.8 . . ?
C13 C12 C11 120.4(3) . . ?
C11 C12 H12 119.8 . . ?
C5 C6 C7 121.7(3) . . ?
C5 C6 H6 119.1 . . ?
C7 C6 H6 119.1 . . ?
C14 C13 H13 119.9 . . ?
C12 C13 C14 120.2(3) . . ?
C12 C13 H13 119.9 . . ?
C19 C18 H18 119.7 . . ?
C19 C18 C17 120.6(4) . . ?
C17 C18 H18 119.7 . . ?
C10 C11 H11 119.9 . . ?
C12 C11 C10 120.2(3) . . ?
C12 C11 H11 119.9 . . ?
C16 C17 H17 120.2 . . ?
C18 C17 C16 119.7(5) . . ?
C18 C17 H17 120.2 . . ?
C26 C25 H25 120.1 . . ?
C24 C25 C26 119.8(4) . . ?
C24 C25 H25 120.1 . . ?

loop_
_geom_bond_atom_site_label_1
_geom_bond_atom_site_label_2
_geom_bond_distance
_geom_bond_site_symmetry_2
_geom_bond_publ_flag
Re1 N1 1.990(3) . ?
Re1 O3 1.711(2) . ?
Re1 O1 1.747(2) . ?
Re1 O2 1.726(2) . ?
Re1 C2 2.260(3) . ?
P1 C1 1.772(3) . ?
P1 C21 1.817(3) . ?
P1 C9 1.796(3) . ?
P1 C15 1.806(3) . ?
N1 H1 0.8600 . ?
N1 C4 1.380(4) . ?
C1 H1A 0.9300 . ?
C1 C2 1.346(4) . ?
C21 C26 1.387(5) . ?
C21 C22 1.384(4) . ?
C9 C14 1.402(4) . ?
C9 C10 1.375(4) . ?
C2 C3 1.460(4) . ?
C20 H20 0.9300 . ?
C20 C15 1.393(5) . ?
C20 C19 1.389(6) . ?
C3 C8 1.380(5) . ?
C3 C4 1.407(4) . ?
C8 H8 0.9300 . ?
C8 C7 1.391(5) . ?
C23 H23 0.9300 . ?
C23 C22 1.393(5) . ?
C23 C24 1.365(6) . ?
C14 H14 0.9300 . ?
C14 C13 1.384(5) . ?
C4 C5 1.399(5) . ?
C26 H26 0.9300 . ?
C26 C25 1.386(6) . ?
C15 C16 1.380(5) . ?
C5 H5 0.9300 . ?
C5 C6 1.357(6) . ?
C7 H7 0.9300 . ?
C7 C6 1.389(6) . ?
C10 H10 0.9300 . ?
C10 C11 1.392(5) . ?
C22 H22 0.9300 . ?
C16 H16 0.9300 . ?
C16 C17 1.390(6) . ?
C24 H24 0.9300 . ?
C24 C25 1.366(6) . ?
C19 H19 0.9300 . ?
C19 C18 1.350(8) . ?
C12 H12 0.9300 . ?
C12 C13 1.376(6) . ?
C12 C11 1.380(6) . ?
C6 H6 0.9300 . ?
C13 H13 0.9300 . ?
C18 H18 0.9300 . ?
C18 C17 1.385(8) . ?
C11 H11 0.9300 . ?
C17 H17 0.9300 . ?
C25 H25 0.9300 . ?

loop_
_geom_torsion_atom_site_label_1
_geom_torsion_atom_site_label_2
_geom_torsion_atom_site_label_3
_geom_torsion_atom_site_label_4
_geom_torsion
_geom_torsion_site_symmetry_1
_geom_torsion_site_symmetry_2
_geom_torsion_site_symmetry_3
_geom_torsion_site_symmetry_4
_geom_torsion_publ_flag
Re1 N1 C4 C3 -8.7(4) . . . . ?
Re1 N1 C4 C5 170.8(3) . . . . ?
Re1 C2 C3 C8 -172.4(3) . . . . ?
Re1 C2 C3 C4 8.2(3) . . . . ?
P1 C1 C2 Re1 -0.3(4) . . . . ?
P1 C1 C2 C3 178.7(2) . . . . ?
P1 C21 C26 C25 -179.0(4) . . . . ?
P1 C21 C22 C23 -179.8(3) . . . . ?
P1 C9 C14 C13 175.4(3) . . . . ?
P1 C9 C10 C11 -175.2(3) . . . . ?
P1 C15 C16 C17 176.9(3) . . . . ?
N1 C4 C5 C6 -178.5(3) . . . . ?
C1 P1 C21 C26 36.4(4) . . . . ?
C1 P1 C21 C22 -143.9(3) . . . . ?
C1 P1 C9 C14 48.8(3) . . . . ?
C1 P1 C9 C10 -133.9(3) . . . . ?
C1 P1 C15 C20 -0.8(3) . . . . ?
C1 P1 C15 C16 -175.6(3) . . . . ?
C1 C2 C3 C8 8.4(5) . . . . ?
C1 C2 C3 C4 -170.9(3) . . . . ?
C21 P1 C1 C2 161.5(3) . . . . ?
C21 P1 C9 C14 -65.6(3) . . . . ?
C21 P1 C9 C10 111.7(3) . . . . ?
C21 P1 C15 C20 113.5(3) . . . . ?
C21 P1 C15 C16 -61.3(3) . . . . ?
C21 C26 C25 C24 -2.2(9) . . . . ?
C9 P1 C1 C2 47.2(3) . . . . ?
C9 P1 C21 C26 156.5(3) . . . . ?
C9 P1 C21 C22 -23.8(3) . . . . ?
C9 P1 C15 C20 -131.8(3) . . . . ?
C9 P1 C15 C16 53.4(3) . . . . ?
C9 C14 C13 C12 0.7(6) . . . . ?
C9 C10 C11 C12 -0.7(6) . . . . ?
C2 C3 C8 C7 179.6(3) . . . . ?
C2 C3 C4 N1 -0.9(4) . . . . ?
C2 C3 C4 C5 179.5(3) . . . . ?
C20 C15 C16 C17 2.2(6) . . . . ?
C20 C19 C18 C17 0.2(7) . . . . ?
C3 C8 C7 C6 1.0(5) . . . . ?
C3 C4 C5 C6 1.0(5) . . . . ?
C8 C3 C4 N1 179.7(3) . . . . ?
C8 C3 C4 C5 0.2(5) . . . . ?
C8 C7 C6 C5 0.2(6) . . . . ?
C23 C24 C25 C26 1.8(9) . . . . ?
C14 C9 C10 C11 1.9(5) . . . . ?
C4 C3 C8 C7 -1.1(5) . . . . ?
C4 C5 C6 C7 -1.1(6) . . . . ?
C26 C21 C22 C23 -0.1(5) . . . . ?
C15 P1 C1 C2 -84.0(3) . . . . ?
C15 P1 C21 C26 -82.8(4) . . . . ?
C15 P1 C21 C22 96.9(3) . . . . ?
C15 P1 C9 C14 179.4(2) . . . . ?
C15 P1 C9 C10 -3.4(3) . . . . ?
C15 C20 C19 C18 -0.3(6) . . . . ?
C15 C16 C17 C18 -2.2(7) . . . . ?
C10 C9 C14 C13 -1.9(5) . . . . ?
C22 C21 C26 C25 1.3(7) . . . . ?
C22 C23 C24 C25 -0.6(7) . . . . ?
C24 C23 C22 C21 -0.3(6) . . . . ?
C19 C20 C15 P1 -175.7(3) . . . . ?
C19 C20 C15 C16 -0.9(5) . . . . ?
C19 C18 C17 C16 1.0(7) . . . . ?
C13 C12 C11 C10 -0.5(7) . . . . ?
C11 C12 C13 C14 0.5(6) . . . . ?
